data_1550594
loop_
_publ_author_name
'Inatomi, Takahiro'
'Fukahori, Yukino'
'Yamada, Yuji'
'Ishikawa, Ryuta'
'Kanegawa, Shinji'
'Koga, Yuji'
'Matsubara, Kouki'

_publ_section_title
;
 Ni(I)-Ni(III) Cycle in Buchwald-Hartwig Amination of Aryl Bromide
 Mediated by NHC-ligated Ni(I) Complexes
;
_journal_name_full 'Catalysis Science &amp; Technology'
_journal_paper_doi 10.1039/C8CY02427H
_journal_year 2019
_chemical_formula_moiety 'C39 H46 N3 Ni, C7'
_chemical_formula_sum 'C46 H46 N3 Ni'
_chemical_formula_weight 699.55
_space_group_IT_number 15
_symmetry_cell_setting monoclinic
_symmetry_Int_Tables_number 15
_symmetry_space_group_name_Hall '-C 2yc'
_symmetry_space_group_name_H-M 'C 1 2/c 1'
_atom_sites_solution_hydrogens geom
_atom_sites_solution_primary direct
_atom_sites_solution_secondary difmap
_audit_update_record
;
2018-11-09 deposited with the CCDC.    2019-02-13 downloaded from the CCDC.
;
_cell_angle_alpha 90.0000
_cell_angle_beta 99.079(5)
_cell_angle_gamma 90.0000
_cell_formula_units_Z 8
_cell_length_a 29.913(4)
_cell_length_b 13.0870(11)
_cell_length_c 20.428(2)
_cell_measurement_reflns_used 10896
_cell_measurement_temperature 110
_cell_measurement_theta_max 30.53
_cell_measurement_theta_min 1.70
_cell_volume 7896.8(15)
_computing_cell_refinement CrystalClear
_computing_data_collection 'CrystalClear (Rigaku Inc., 2008)'
_computing_data_reduction CrystalClear
_computing_molecular_graphics 'CrystalStructure 4.0'
_computing_publication_material 'CrystalStructure 4.0 (Rigaku, 2010)'
_computing_structure_refinement 'SHELXL97 (Sheldrick, 2008)'
_computing_structure_solution 'Il Milione (Burla, et al., 2007)'
_diffrn_ambient_temperature 110
_diffrn_detector_area_resol_mean 7.111
_diffrn_measured_fraction_theta_full 0.998
_diffrn_measured_fraction_theta_max 0.998
_diffrn_measurement_device_type 'Rigaku Saturn724'
_diffrn_measurement_method \w
_diffrn_radiation_type 'Mo K\a'
_diffrn_radiation_wavelength 0.71075
_diffrn_reflns_av_R_equivalents 0.0513
_diffrn_reflns_limit_h_max 38
_diffrn_reflns_limit_h_min -38
_diffrn_reflns_limit_k_max 16
_diffrn_reflns_limit_k_min -16
_diffrn_reflns_limit_l_max 26
_diffrn_reflns_limit_l_min -26
_diffrn_reflns_number 50205
_diffrn_reflns_theta_full 27.50
_diffrn_reflns_theta_max 27.50
_diffrn_standards_number 0
_exptl_absorpt_coefficient_mu 0.525
_exptl_absorpt_correction_T_max 0.895
_exptl_absorpt_correction_T_min 0.895
_exptl_absorpt_correction_type multi-scan
_exptl_absorpt_process_details 'REQAB (Rigaku, 1998)'
_exptl_crystal_colour colorless
_exptl_crystal_density_diffrn 1.177
_exptl_crystal_density_method 'not measured'
_exptl_crystal_description prism
_exptl_crystal_F_000 2968.00
_exptl_crystal_size_max 0.200
_exptl_crystal_size_mid 0.200
_exptl_crystal_size_min 0.200
_refine_diff_density_max 0.620
_refine_diff_density_min -0.450
_refine_ls_extinction_method none
_refine_ls_goodness_of_fit_ref 1.240
_refine_ls_hydrogen_treatment constr
_refine_ls_number_parameters 491
_refine_ls_number_reflns 9060
_refine_ls_number_restraints 0
_refine_ls_R_factor_gt 0.0587
_refine_ls_shift/su_max 0.001
_refine_ls_structure_factor_coef Fsqd
_refine_ls_weighting_details 'w = 1/[\s^2^(Fo^2^)+(0.0782P)^2^+16.9646P] where P=(Fo^2^+2Fc^2^)/3'
_refine_ls_weighting_scheme calc
_refine_ls_wR_factor_ref 0.1841
_reflns_number_gt 8548
_reflns_number_total 9075
_reflns_threshold_expression F^2^>2.0\s(F^2^)
_cod_data_source_file c8cy02427h2.cif
_cod_data_source_block 4
_cod_database_code 1550594

loop_
_symmetry_equiv_pos_site_id
_symmetry_equiv_pos_as_xyz
1 +X,+Y,+Z
2 -X,+Y,1/2-Z
3 -X,-Y,-Z
4 +X,-Y,1/2+Z
5 1/2+X,1/2+Y,+Z
6 1/2-X,1/2+Y,1/2-Z
7 1/2-X,1/2-Y,-Z
8 1/2+X,1/2-Y,1/2+Z

loop_
_atom_site_label
_atom_site_type_symbol
_atom_site_fract_x
_atom_site_fract_y
_atom_site_fract_z
_atom_site_U_iso_or_equiv
_atom_site_adp_type
_atom_site_occupancy
_atom_site_symmetry_multiplicity
_atom_site_calc_flag
_atom_site_refinement_flags
Ni1 Ni 0.660690(12) 0.50537(3) 0.275711(16) 0.02460(12) Uani 1.0 8 d .
N1 N 0.70937(7) 0.43911(16) 0.40707(10) 0.0207(4) Uani 1.0 8 d .
N2 N 0.66137(7) 0.55836(16) 0.41367(10) 0.0199(4) Uani 1.0 8 d .
N3 N 0.63178(8) 0.51171(17) 0.18839(11) 0.0238(5) Uani 1.0 8 d .
C1 C 0.67891(8) 0.50008(18) 0.36877(13) 0.0209(5) Uani 1.0 8 d .
C2 C 0.71010(9) 0.4579(2) 0.47404(12) 0.0236(5) Uani 1.0 8 d .
C3 C 0.67992(9) 0.5334(2) 0.47829(12) 0.0234(5) Uani 1.0 8 d .
C4 C 0.62662(8) 0.63468(19) 0.39620(12) 0.0210(5) Uani 1.0 8 d .
C5 C 0.63981(9) 0.7363(2) 0.38925(13) 0.0259(6) Uani 1.0 8 d .
C6 C 0.60532(11) 0.8084(3) 0.37499(15) 0.0330(7) Uani 1.0 8 d .
C7 C 0.56023(10) 0.7799(3) 0.36802(15) 0.0352(7) Uani 1.0 8 d .
C8 C 0.54834(9) 0.6788(3) 0.37405(14) 0.0323(7) Uani 1.0 8 d .
C9 C 0.58112(9) 0.6033(3) 0.38826(12) 0.0249(6) Uani 1.0 8 d .
C10 C 0.68899(10) 0.7662(3) 0.39158(15) 0.0307(6) Uani 1.0 8 d .
C11 C 0.70248(16) 0.8614(4) 0.4318(3) 0.0783(17) Uani 1.0 8 d .
C12 C 0.69883(14) 0.7757(4) 0.3206(2) 0.0569(11) Uani 1.0 8 d .
C13 C 0.56747(9) 0.4924(3) 0.39314(15) 0.0302(6) Uani 1.0 8 d .
C14 C 0.53384(11) 0.4781(3) 0.44113(16) 0.0375(7) Uani 1.0 8 d .
C15 C 0.54702(15) 0.4510(4) 0.32463(18) 0.0537(10) Uani 1.0 8 d .
C16 C 0.73359(8) 0.35463(19) 0.38299(12) 0.0215(5) Uani 1.0 8 d .
C17 C 0.71333(9) 0.2584(2) 0.38088(13) 0.0233(5) Uani 1.0 8 d .
C18 C 0.73816(9) 0.1761(2) 0.36191(13) 0.0262(6) Uani 1.0 8 d .
C19 C 0.78116(9) 0.1896(2) 0.34633(14) 0.0275(6) Uani 1.0 8 d .
C20 C 0.80012(9) 0.2871(2) 0.34795(13) 0.0252(6) Uani 1.0 8 d .
C21 C 0.77675(8) 0.3723(2) 0.36591(12) 0.0221(5) Uani 1.0 8 d .
C22 C 0.66622(9) 0.2417(2) 0.39747(14) 0.0273(6) Uani 1.0 8 d .
C23 C 0.63511(11) 0.1973(4) 0.33809(19) 0.0531(10) Uani 1.0 8 d .
C24 C 0.66753(11) 0.1741(3) 0.45872(16) 0.0396(8) Uani 1.0 8 d .
C25 C 0.79648(9) 0.4792(2) 0.36435(14) 0.0241(5) Uani 1.0 8 d .
C26 C 0.78505(12) 0.5244(3) 0.29465(16) 0.0387(7) Uani 1.0 8 d .
C27 C 0.84760(10) 0.4818(3) 0.38750(19) 0.0386(8) Uani 1.0 8 d .
C28 C 0.60765(8) 0.5994(2) 0.16320(13) 0.0236(5) Uani 1.0 8 d .
C29 C 0.59021(9) 0.6661(2) 0.20666(14) 0.0272(6) Uani 1.0 8 d .
C30 C 0.56892(9) 0.7570(3) 0.18450(15) 0.0294(6) Uani 1.0 8 d .
C31 C 0.56333(9) 0.7840(2) 0.11775(15) 0.0300(6) Uani 1.0 8 d .
C32 C 0.58016(10) 0.7183(3) 0.07437(14) 0.0311(6) Uani 1.0 8 d .
C33 C 0.60225(9) 0.6285(2) 0.09626(14) 0.0274(6) Uani 1.0 8 d .
C34 C 0.63223(9) 0.4269(2) 0.14716(13) 0.0254(6) Uani 1.0 8 d .
C35 C 0.59440(10) 0.3976(3) 0.10086(14) 0.0322(6) Uani 1.0 8 d .
C36 C 0.59530(13) 0.3131(3) 0.06090(16) 0.0426(8) Uani 1.0 8 d .
C37 C 0.63400(15) 0.2527(3) 0.06625(16) 0.0460(9) Uani 1.0 8 d .
C38 C 0.67087(13) 0.2781(3) 0.11263(16) 0.0411(8) Uani 1.0 8 d .
C39 C 0.67047(10) 0.3645(3) 0.15235(14) 0.0308(6) Uani 1.0 8 d .
C40 C 0.55548(14) 0.0456(3) 0.21530(19) 0.0492(9) Uani 1.0 8 d .
C41 C 0.5594(3) 0.1383(5) 0.2002(3) 0.0364(13) Uani 0.5000 8 d .
C42 C 0.5286(2) 0.2148(5) 0.2135(4) 0.0346(13) Uani 0.5000 8 d .
C43 C 0.5000 0.1868(4) 0.2500 0.071(3) Uani 1.0 4 d .
C44 C 0.5064(3) 0.1211(7) 0.0577(4) 0.0503(18) Uani 0.5000 8 d .
C45 C 0.52999(12) 0.0610(4) 0.01615(19) 0.0519(10) Uani 1.0 8 d .
C46 C 0.5152(2) -0.0113(5) -0.0221(3) 0.0327(13) Uani 0.5000 8 d .
C47 C 0.4829(2) 0.0845(5) 0.2564(3) 0.0320(12) Uani 0.5000 8 d .
C48 C 0.46032(15) 0.0726(4) 0.0652(2) 0.0617(12) Uani 1.0 8 d .
C49 C 0.5137(3) 0.0105(5) 0.2435(4) 0.0380(15) Uani 0.5000 8 d .
C51 C 0.5527(3) -0.0011(7) -0.0266(5) 0.052(2) Uani 0.5000 8 d .
H2 H 0.7283 0.4243 0.5099 0.0283 Uiso 1.0 8 calc R
H3 H 0.6728 0.5635 0.5177 0.0281 Uiso 1.0 8 calc R
H6 H 0.6129 0.8782 0.3700 0.0396 Uiso 1.0 8 calc R
H7 H 0.5373 0.8304 0.3590 0.0422 Uiso 1.0 8 calc R
H8 H 0.5172 0.6605 0.3684 0.0387 Uiso 1.0 8 calc R
H10 H 0.7079 0.7086 0.4131 0.0369 Uiso 1.0 8 calc R
H11A H 0.6957 0.8523 0.4768 0.0939 Uiso 1.0 8 calc R
H11B H 0.6855 0.9200 0.4109 0.0939 Uiso 1.0 8 calc R
H11C H 0.7350 0.8736 0.4337 0.0939 Uiso 1.0 8 calc R
H12A H 0.7310 0.7905 0.3215 0.0683 Uiso 1.0 8 calc R
H12B H 0.6806 0.8313 0.2979 0.0683 Uiso 1.0 8 calc R
H12C H 0.6911 0.7115 0.2969 0.0683 Uiso 1.0 8 calc R
H13 H 0.5952 0.4517 0.4098 0.0362 Uiso 1.0 8 calc R
H14A H 0.5062 0.5168 0.4253 0.0449 Uiso 1.0 8 calc R
H14B H 0.5473 0.5028 0.4851 0.0449 Uiso 1.0 8 calc R
H14C H 0.5264 0.4054 0.4438 0.0449 Uiso 1.0 8 calc R
H15A H 0.5688 0.4596 0.2939 0.0644 Uiso 1.0 8 calc R
H15B H 0.5192 0.4888 0.3080 0.0644 Uiso 1.0 8 calc R
H15C H 0.5399 0.3784 0.3282 0.0644 Uiso 1.0 8 calc R
H18 H 0.7253 0.1096 0.3597 0.0314 Uiso 1.0 8 calc R
H19 H 0.7978 0.1324 0.3345 0.0330 Uiso 1.0 8 calc R
H20 H 0.8295 0.2957 0.3366 0.0303 Uiso 1.0 8 calc R
H22 H 0.6538 0.3097 0.4077 0.0328 Uiso 1.0 8 calc R
H23A H 0.6042 0.1927 0.3482 0.0637 Uiso 1.0 8 calc R
H23B H 0.6457 0.1290 0.3283 0.0637 Uiso 1.0 8 calc R
H23C H 0.6354 0.2417 0.2995 0.0637 Uiso 1.0 8 calc R
H24A H 0.6368 0.1660 0.4690 0.0475 Uiso 1.0 8 calc R
H24B H 0.6868 0.2059 0.4964 0.0475 Uiso 1.0 8 calc R
H24C H 0.6798 0.1069 0.4500 0.0475 Uiso 1.0 8 calc R
H25 H 0.7819 0.5231 0.3951 0.0290 Uiso 1.0 8 calc R
H26A H 0.7995 0.4835 0.2637 0.0465 Uiso 1.0 8 calc R
H26B H 0.7962 0.5948 0.2949 0.0465 Uiso 1.0 8 calc R
H26C H 0.7522 0.5239 0.2808 0.0465 Uiso 1.0 8 calc R
H27A H 0.8585 0.5523 0.3865 0.0463 Uiso 1.0 8 calc R
H27B H 0.8627 0.4394 0.3580 0.0463 Uiso 1.0 8 calc R
H27C H 0.8544 0.4552 0.4329 0.0463 Uiso 1.0 8 calc R
H29 H 0.5930 0.6488 0.2523 0.0327 Uiso 1.0 8 calc R
H30 H 0.5580 0.8012 0.2153 0.0353 Uiso 1.0 8 calc R
H31 H 0.5484 0.8457 0.1025 0.0360 Uiso 1.0 8 calc R
H32 H 0.5765 0.7351 0.0286 0.0373 Uiso 1.0 8 calc R
H33 H 0.6140 0.5859 0.0654 0.0329 Uiso 1.0 8 calc R
H35 H 0.5675 0.4372 0.0971 0.0387 Uiso 1.0 8 calc R
H36 H 0.5694 0.2959 0.0296 0.0511 Uiso 1.0 8 calc R
H37 H 0.6350 0.1950 0.0383 0.0552 Uiso 1.0 8 calc R
H38 H 0.6970 0.2359 0.1177 0.0494 Uiso 1.0 8 calc R
H39 H 0.6966 0.3811 0.1834 0.0370 Uiso 1.0 8 calc R

loop_
_atom_site_aniso_label
_atom_site_aniso_U_11
_atom_site_aniso_U_22
_atom_site_aniso_U_33
_atom_site_aniso_U_12
_atom_site_aniso_U_13
_atom_site_aniso_U_23
Ni1 0.0279(2) 0.0279(2) 0.01698(19) 0.00621(13) 0.00031(14) 0.00151(12)
N1 0.0185(10) 0.0234(11) 0.0198(10) 0.0037(8) 0.0016(8) 0.0008(8)
N2 0.0175(9) 0.0233(10) 0.0183(10) 0.0030(8) 0.0005(8) -0.0002(8)
N3 0.0249(11) 0.0266(11) 0.0191(11) 0.0023(9) 0.0010(9) 0.0030(9)
C1 0.0184(11) 0.0237(12) 0.0203(12) 0.0008(9) 0.0018(9) 0.0003(9)
C2 0.0224(12) 0.0296(13) 0.0175(12) 0.0028(10) -0.0010(9) -0.0004(10)
C3 0.0227(12) 0.0297(13) 0.0174(12) 0.0031(10) 0.0017(10) -0.0010(10)
C4 0.0215(12) 0.0245(12) 0.0168(11) 0.0057(10) 0.0020(9) -0.0001(9)
C5 0.0290(13) 0.0276(13) 0.0211(12) 0.0027(11) 0.0036(10) -0.0011(10)
C6 0.0395(16) 0.0264(14) 0.0326(15) 0.0104(12) 0.0041(12) 0.0028(12)
C7 0.0345(15) 0.0388(16) 0.0317(15) 0.0182(13) 0.0039(12) 0.0029(12)
C8 0.0224(13) 0.0450(17) 0.0287(14) 0.0111(12) 0.0018(11) -0.0024(12)
C9 0.0239(12) 0.0317(14) 0.0194(12) 0.0048(11) 0.0042(10) -0.0016(10)
C10 0.0310(14) 0.0279(14) 0.0328(15) -0.0032(11) 0.0035(12) 0.0022(11)
C11 0.055(3) 0.071(3) 0.111(5) -0.020(3) 0.018(3) -0.053(3)
C12 0.046(2) 0.078(3) 0.048(3) -0.017(2) 0.0115(17) 0.010(2)
C13 0.0212(13) 0.0373(16) 0.0322(15) -0.0029(11) 0.0046(11) -0.0021(12)
C14 0.0308(15) 0.0531(19) 0.0289(15) -0.0070(14) 0.0062(12) 0.0006(14)
C15 0.068(3) 0.057(3) 0.0398(19) -0.027(2) 0.0203(18) -0.0176(17)
C16 0.0216(12) 0.0244(12) 0.0180(11) 0.0037(10) 0.0010(9) -0.0004(9)
C17 0.0224(12) 0.0262(13) 0.0205(12) 0.0012(10) 0.0005(10) 0.0006(10)
C18 0.0289(13) 0.0220(12) 0.0265(13) 0.0001(10) 0.0010(11) -0.0022(10)
C19 0.0295(13) 0.0257(13) 0.0275(14) 0.0057(11) 0.0053(11) -0.0037(11)
C20 0.0247(12) 0.0269(13) 0.0245(13) 0.0024(10) 0.0052(10) -0.0030(10)
C21 0.0226(12) 0.0255(13) 0.0177(12) 0.0015(10) 0.0020(9) 0.0002(9)
C22 0.0200(12) 0.0276(13) 0.0343(15) -0.0004(10) 0.0041(11) 0.0029(11)
C23 0.0284(16) 0.085(3) 0.043(2) -0.0133(17) -0.0027(14) 0.0012(19)
C24 0.0326(15) 0.0506(19) 0.0369(17) 0.0058(14) 0.0097(13) 0.0130(14)
C25 0.0229(12) 0.0231(12) 0.0267(13) 0.0016(10) 0.0049(10) -0.0005(10)
C26 0.0473(19) 0.0346(16) 0.0330(16) -0.0031(14) 0.0024(14) 0.0062(13)
C27 0.0264(14) 0.0303(15) 0.057(2) -0.0016(12) 0.0006(14) 0.0031(14)
C28 0.0188(11) 0.0260(13) 0.0250(13) -0.0017(10) 0.0010(10) 0.0045(10)
C29 0.0252(13) 0.0307(14) 0.0251(13) 0.0011(11) 0.0017(10) 0.0035(11)
C30 0.0231(13) 0.0310(14) 0.0336(15) 0.0020(11) 0.0026(11) 0.0027(12)
C31 0.0243(13) 0.0255(13) 0.0386(16) 0.0003(10) 0.0003(11) 0.0086(12)
C32 0.0327(15) 0.0332(15) 0.0257(14) -0.0028(12) -0.0009(11) 0.0107(11)
C33 0.0301(13) 0.0267(13) 0.0251(13) -0.0002(11) 0.0030(11) 0.0039(11)
C34 0.0310(13) 0.0260(13) 0.0186(12) -0.0014(11) 0.0021(10) 0.0036(10)
C35 0.0364(15) 0.0300(14) 0.0276(14) -0.0064(12) -0.0034(12) 0.0080(11)
C36 0.064(3) 0.0311(16) 0.0284(16) -0.0153(15) -0.0064(15) 0.0047(12)
C37 0.085(3) 0.0264(15) 0.0265(15) -0.0054(16) 0.0096(16) 0.0008(12)
C38 0.063(3) 0.0283(15) 0.0331(16) 0.0101(15) 0.0117(15) 0.0043(12)
C39 0.0357(15) 0.0310(14) 0.0250(14) 0.0035(12) 0.0024(11) 0.0019(11)
C40 0.055(3) 0.050(2) 0.043(2) 0.0159(18) 0.0080(17) -0.0034(16)
C41 0.041(4) 0.040(4) 0.026(3) -0.001(3) -0.001(3) -0.004(3)
C42 0.036(3) 0.027(3) 0.040(4) -0.002(3) 0.002(3) -0.002(3)
C43 0.136(7) 0.027(3) 0.064(4) 0.0000 0.058(5) 0.0000
C44 0.052(5) 0.059(5) 0.037(4) 0.012(4) 0.002(3) -0.001(4)
C45 0.0359(18) 0.077(3) 0.0408(19) 0.0075(18) -0.0006(15) 0.0089(19)
C46 0.033(3) 0.032(3) 0.031(3) 0.007(3) -0.001(3) 0.011(3)
C47 0.038(3) 0.030(4) 0.025(3) -0.000(3) -0.002(3) 0.002(3)
C48 0.056(3) 0.087(4) 0.041(2) 0.030(3) 0.0036(18) 0.000(3)
C49 0.042(4) 0.029(4) 0.042(4) 0.005(3) 0.003(4) 0.001(3)
C51 0.037(4) 0.071(6) 0.048(5) 0.003(4) 0.003(4) 0.029(4)

loop_
_atom_type_symbol
_atom_type_description
_atom_type_scat_dispersion_real
_atom_type_scat_dispersion_imag
_atom_type_scat_source
H H 0.0000 0.0000
;
International Tables for Crystallography
(1992, Vol. C, Table 6.1.1.4)
;
N N 0.0061 0.0033
;
International Tables for Crystallography
(1992, Vol. C, Tables 4.2.6.8 and 6.1.1.4)
;
Ni Ni 0.3393 1.1124
;
International Tables for Crystallography
(1992, Vol. C, Tables 4.2.6.8 and 6.1.1.4)
;
O O 0.0106 0.0060
;
International Tables for Crystallography
(1992, Vol. C, Tables 4.2.6.8 and 6.1.1.4)
;
C C 0.0033 0.0016
;
International Tables for Crystallography
(1992, Vol. C, Tables 4.2.6.8 and 6.1.1.4)
;

loop_
_geom_angle_atom_site_label_1
_geom_angle_atom_site_label_2
_geom_angle_atom_site_label_3
_geom_angle
_geom_angle_publ_flag
_geom_angle_site_symmetry_1
_geom_angle_site_symmetry_3
N3 Ni1 C1 169.11(11) yes . .
C1 N1 C2 111.6(3) yes . .
C1 N1 C16 125.2(2) yes . .
C2 N1 C16 122.6(2) yes . .
C1 N2 C3 111.7(2) yes . .
C1 N2 C4 124.1(2) yes . .
C3 N2 C4 124.2(3) yes . .
Ni1 N3 C28 121.41(18) yes . .
Ni1 N3 C34 119.82(18) yes . .
C28 N3 C34 118.7(2) yes . .
Ni1 C1 N1 131.2(2) yes . .
Ni1 C1 N2 125.15(17) yes . .
N1 C1 N2 103.6(2) yes . .
N1 C2 C3 106.7(2) yes . .
N2 C3 C2 106.4(3) yes . .
N2 C4 C5 118.6(3) yes . .
N2 C4 C9 118.2(3) yes . .
C5 C4 C9 123.2(3) yes . .
C4 C5 C6 116.9(3) yes . .
C4 C5 C10 121.9(3) yes . .
C6 C5 C10 121.0(3) yes . .
C5 C6 C7 121.0(3) yes . .
C6 C7 C8 120.6(3) yes . .
C7 C8 C9 121.1(3) yes . .
C4 C9 C8 117.1(3) yes . .
C4 C9 C13 122.5(3) yes . .
C8 C9 C13 120.4(3) yes . .
C5 C10 C11 113.8(3) yes . .
C5 C10 C12 108.8(3) yes . .
C11 C10 C12 111.9(4) yes . .
C9 C13 C14 111.8(3) yes . .
C9 C13 C15 110.5(3) yes . .
C14 C13 C15 109.6(3) yes . .
N1 C16 C17 117.4(3) yes . .
N1 C16 C21 119.0(3) yes . .
C17 C16 C21 123.5(3) yes . .
C16 C17 C18 117.2(3) yes . .
C16 C17 C22 122.6(3) yes . .
C18 C17 C22 120.3(3) yes . .
C17 C18 C19 121.3(3) yes . .
C18 C19 C20 120.0(3) yes . .
C19 C20 C21 121.2(3) yes . .
C16 C21 C20 116.8(3) yes . .
C16 C21 C25 122.0(3) yes . .
C20 C21 C25 121.2(3) yes . .
C17 C22 C23 110.5(3) yes . .
C17 C22 C24 111.2(3) yes . .
C23 C22 C24 111.4(3) yes . .
C21 C25 C26 110.2(3) yes . .
C21 C25 C27 112.7(3) yes . .
C26 C25 C27 110.2(3) yes . .
N3 C28 C29 119.7(3) yes . .
N3 C28 C33 123.4(3) yes . .
C29 C28 C33 116.8(3) yes . .
C28 C29 C30 121.5(3) yes . .
C29 C30 C31 121.0(3) yes . .
C30 C31 C32 117.9(3) yes . .
C31 C32 C33 121.5(3) yes . .
C28 C33 C32 121.3(3) yes . .
N3 C34 C35 122.6(3) yes . .
N3 C34 C39 120.4(3) yes . .
C35 C34 C39 116.9(3) yes . .
C34 C35 C36 121.9(3) yes . .
C35 C36 C37 120.2(3) yes . .
C36 C37 C38 119.0(3) yes . .
C37 C38 C39 121.1(4) yes . .
C34 C39 C38 120.9(3) yes . .
C41 C40 C47 82.6(5) yes . 2_655
C41 C40 C49 119.6(5) yes . .
C47 C40 C49 38.0(4) yes 2_655 .
C40 C41 C42 123.0(7) yes . .
C40 C41 C47 53.4(4) yes . 2_655
C42 C41 C47 69.7(5) yes . 2_655
C41 C42 C43 115.3(6) yes . .
C41 C42 C47 64.9(4) yes . 2_655
C43 C42 C47 50.8(4) yes . 2_655
C42 C43 C42 146.6(6) yes . 2_655
C42 C43 C47 126.8(5) yes . .
C42 C43 C47 86.2(4) yes . 2_655
C42 C43 C47 86.2(4) yes 2_655 .
C42 C43 C47 126.8(5) yes 2_655 2_655
C47 C43 C47 44.5(4) yes . 2_655
C45 C44 C46 57.7(4) yes . 3_655
C45 C44 C48 111.4(6) yes . .
C46 C44 C48 53.7(4) yes 3_655 .
C44 C45 C46 128.7(6) yes . .
C44 C45 C46 70.1(5) yes . 3_655
C44 C45 C51 178.5(6) yes . .
C46 C45 C46 60.0(5) yes . 3_655
C46 C45 C51 49.7(5) yes . .
C46 C45 C51 108.5(5) yes 3_655 .
C44 C46 C45 167.4(6) yes 3_655 .
C44 C46 C45 52.2(4) yes 3_655 3_655
C44 C46 C46 102.2(6) yes 3_655 3_655
C44 C46 C48 58.1(4) yes 3_655 3_655
C44 C46 C51 112.2(7) yes 3_655 .
C45 C46 C45 120.0(6) yes . 3_655
C45 C46 C46 69.2(5) yes . 3_655
C45 C46 C48 128.4(6) yes . 3_655
C45 C46 C51 73.2(6) yes . .
C45 C46 C46 50.8(4) yes 3_655 3_655
C45 C46 C48 110.3(5) yes 3_655 3_655
C45 C46 C51 161.4(7) yes 3_655 .
C46 C46 C48 158.6(6) yes 3_655 3_655
C46 C46 C51 139.9(7) yes 3_655 .
C48 C46 C51 55.2(6) yes 3_655 .
C40 C47 C41 44.1(4) yes 2_655 2_655
C40 C47 C42 89.5(4) yes 2_655 2_655
C40 C47 C43 132.2(5) yes 2_655 .
C40 C47 C47 156.8(7) yes 2_655 2_655
C40 C47 C49 114.8(6) yes 2_655 .
C40 C47 C49 74.9(7) yes 2_655 2_655
C41 C47 C42 45.4(4) yes 2_655 2_655
C41 C47 C43 88.2(4) yes 2_655 .
C41 C47 C47 150.9(7) yes 2_655 2_655
C41 C47 C49 154.8(6) yes 2_655 .
C41 C47 C49 118.0(7) yes 2_655 2_655
C42 C47 C43 43.0(3) yes 2_655 .
C42 C47 C47 107.9(6) yes 2_655 2_655
C42 C47 C49 149.6(6) yes 2_655 .
C42 C47 C49 159.1(8) yes 2_655 2_655
C43 C47 C47 67.8(5) yes . 2_655
C43 C47 C49 111.9(6) yes . .
C43 C47 C49 151.9(8) yes . 2_655
C47 C47 C49 44.2(5) yes 2_655 .
C47 C47 C49 84.2(8) yes 2_655 2_655
C49 C47 C49 40.1(6) yes . 2_655
C44 C48 C46 68.2(5) yes . 3_655
C44 C48 C51 116.1(6) yes . 3_655
C46 C48 C51 49.2(5) yes 3_655 3_655
C40 C49 C47 117.9(6) yes . .
C40 C49 C47 67.1(6) yes . 2_655
C40 C49 C49 161.6(8) yes . 2_655
C47 C49 C47 51.6(6) yes . 2_655
C47 C49 C49 44.2(6) yes . 2_655
C47 C49 C49 95.7(9) yes 2_655 2_655
C45 C51 C46 57.1(6) yes . .
C45 C51 C48 132.7(7) yes . 3_655
C46 C51 C48 75.6(6) yes . 3_655
N1 C2 H2 126.671 no . .
C3 C2 H2 126.666 no . .
N2 C3 H3 126.802 no . .
C2 C3 H3 126.814 no . .
C5 C6 H6 119.482 no . .
C7 C6 H6 119.468 no . .
C6 C7 H7 119.684 no . .
C8 C7 H7 119.674 no . .
C7 C8 H8 119.453 no . .
C9 C8 H8 119.456 no . .
C5 C10 H10 107.347 no . .
C11 C10 H10 107.333 no . .
C12 C10 H10 107.342 no . .
C10 C11 H11A 109.468 no . .
C10 C11 H11B 109.462 no . .
C10 C11 H11C 109.481 no . .
H11A C11 H11B 109.458 no . .
H11A C11 H11C 109.482 no . .
H11B C11 H11C 109.476 no . .
C10 C12 H12A 109.480 no . .
C10 C12 H12B 109.456 no . .
C10 C12 H12C 109.460 no . .
H12A C12 H12B 109.475 no . .
H12A C12 H12C 109.483 no . .
H12B C12 H12C 109.474 no . .
C9 C13 H13 108.283 no . .
C14 C13 H13 108.266 no . .
C15 C13 H13 108.271 no . .
C13 C14 H14A 109.467 no . .
C13 C14 H14B 109.468 no . .
C13 C14 H14C 109.470 no . .
H14A C14 H14B 109.477 no . .
H14A C14 H14C 109.468 no . .
H14B C14 H14C 109.477 no . .
C13 C15 H15A 109.481 no . .
C13 C15 H15B 109.460 no . .
C13 C15 H15C 109.464 no . .
H15A C15 H15B 109.477 no . .
H15A C15 H15C 109.485 no . .
H15B C15 H15C 109.461 no . .
C17 C18 H18 119.352 no . .
C19 C18 H18 119.373 no . .
C18 C19 H19 119.977 no . .
C20 C19 H19 119.984 no . .
C19 C20 H20 119.377 no . .
C21 C20 H20 119.390 no . .
C17 C22 H22 107.852 no . .
C23 C22 H22 107.851 no . .
C24 C22 H22 107.850 no . .
C22 C23 H23A 109.468 no . .
C22 C23 H23B 109.472 no . .
C22 C23 H23C 109.474 no . .
H23A C23 H23B 109.472 no . .
H23A C23 H23C 109.467 no . .
H23B C23 H23C 109.474 no . .
C22 C24 H24A 109.470 no . .
C22 C24 H24B 109.471 no . .
C22 C24 H24C 109.473 no . .
H24A C24 H24B 109.474 no . .
H24A C24 H24C 109.476 no . .
H24B C24 H24C 109.463 no . .
C21 C25 H25 107.869 no . .
C26 C25 H25 107.866 no . .
C27 C25 H25 107.839 no . .
C25 C26 H26A 109.469 no . .
C25 C26 H26B 109.465 no . .
C25 C26 H26C 109.467 no . .
H26A C26 H26B 109.473 no . .
H26A C26 H26C 109.481 no . .
H26B C26 H26C 109.472 no . .
C25 C27 H27A 109.477 no . .
C25 C27 H27B 109.467 no . .
C25 C27 H27C 109.460 no . .
H27A C27 H27B 109.473 no . .
H27A C27 H27C 109.476 no . .
H27B C27 H27C 109.475 no . .
C28 C29 H29 119.234 no . .
C30 C29 H29 119.234 no . .
C29 C30 H30 119.526 no . .
C31 C30 H30 119.522 no . .
C30 C31 H31 121.028 no . .
C32 C31 H31 121.051 no . .
C31 C32 H32 119.254 no . .
C33 C32 H32 119.243 no . .
C28 C33 H33 119.344 no . .
C32 C33 H33 119.336 no . .
C34 C35 H35 119.072 no . .
C36 C35 H35 119.057 no . .
C35 C36 H36 119.905 no . .
C37 C36 H36 119.901 no . .
C36 C37 H37 120.539 no . .
C38 C37 H37 120.511 no . .
C37 C38 H38 119.441 no . .
C39 C38 H38 119.441 no . .
C34 C39 H39 119.556 no . .
C38 C39 H39 119.557 no . .

loop_
_geom_bond_atom_site_label_1
_geom_bond_atom_site_label_2
_geom_bond_distance
_geom_bond_publ_flag
_geom_bond_site_symmetry_2
Ni1 N3 1.857(3) yes .
Ni1 C1 1.894(3) yes .
N1 C1 1.362(3) yes .
N1 C2 1.387(4) yes .
N1 C16 1.450(4) yes .
N2 C1 1.360(4) yes .
N2 C3 1.388(3) yes .
N2 C4 1.445(4) yes .
N3 C28 1.409(4) yes .
N3 C34 1.394(4) yes .
C2 C3 1.350(4) yes .
C4 C5 1.401(4) yes .
C4 C9 1.406(4) yes .
C5 C6 1.394(4) yes .
C5 C10 1.515(4) yes .
C6 C7 1.385(5) yes .
C7 C8 1.380(5) yes .
C8 C9 1.390(4) yes .
C9 C13 1.516(4) yes .
C10 C11 1.512(6) yes .
C10 C12 1.529(6) yes .
C13 C14 1.523(5) yes .
C13 C15 1.535(5) yes .
C16 C17 1.395(4) yes .
C16 C21 1.409(4) yes .
C17 C18 1.397(4) yes .
C17 C22 1.516(4) yes .
C18 C19 1.384(4) yes .
C19 C20 1.395(4) yes .
C20 C21 1.396(4) yes .
C21 C25 1.521(4) yes .
C22 C23 1.523(5) yes .
C22 C24 1.528(5) yes .
C25 C26 1.530(5) yes .
C25 C27 1.528(4) yes .
C28 C29 1.403(4) yes .
C28 C33 1.404(4) yes .
C29 C30 1.390(4) yes .
C30 C31 1.393(5) yes .
C31 C32 1.386(5) yes .
C32 C33 1.387(4) yes .
C34 C35 1.409(4) yes .
C34 C39 1.396(4) yes .
C35 C36 1.378(5) yes .
C36 C37 1.391(6) yes .
C37 C38 1.376(5) yes .
C38 C39 1.393(5) yes .
C40 C41 1.263(8) yes .
C40 C47 1.457(8) yes 2_655
C40 C49 1.527(9) yes .
C41 C42 1.416(10) yes .
C41 C47 1.800(10) yes 2_655
C42 C43 1.274(7) yes .
C42 C47 1.864(9) yes 2_655
C43 C47 1.447(8) yes .
C43 C47 1.447(8) yes 2_655
C44 C45 1.422(10) yes .
C44 C46 1.692(10) yes 3_655
C44 C48 1.548(10) yes .
C45 C46 1.262(8) yes .
C45 C46 1.522(8) yes 3_655
C45 C51 1.440(10) yes .
C46 C46 1.410(10) yes 3_655
C46 C48 1.469(9) yes 3_655
C46 C51 1.148(11) yes .
C47 C47 1.095(9) yes 2_655
C47 C49 1.389(10) yes .
C47 C49 0.973(9) yes 2_655
C48 C51 1.245(10) yes 3_655
C49 C49 0.900(11) yes 2_655
C2 H2 0.950 no .
C3 H3 0.950 no .
C6 H6 0.950 no .
C7 H7 0.950 no .
C8 H8 0.950 no .
C10 H10 1.000 no .
C11 H11A 0.980 no .
C11 H11B 0.980 no .
C11 H11C 0.980 no .
C12 H12A 0.980 no .
C12 H12B 0.980 no .
C12 H12C 0.980 no .
C13 H13 1.000 no .
C14 H14A 0.980 no .
C14 H14B 0.980 no .
C14 H14C 0.980 no .
C15 H15A 0.980 no .
C15 H15B 0.980 no .
C15 H15C 0.980 no .
C18 H18 0.950 no .
C19 H19 0.950 no .
C20 H20 0.950 no .
C22 H22 1.000 no .
C23 H23A 0.980 no .
C23 H23B 0.980 no .
C23 H23C 0.980 no .
C24 H24A 0.980 no .
C24 H24B 0.980 no .
C24 H24C 0.980 no .
C25 H25 1.000 no .
C26 H26A 0.980 no .
C26 H26B 0.980 no .
C26 H26C 0.980 no .
C27 H27A 0.980 no .
C27 H27B 0.980 no .
C27 H27C 0.980 no .
C29 H29 0.950 no .
C30 H30 0.950 no .
C31 H31 0.950 no .
C32 H32 0.950 no .
C33 H33 0.950 no .
C35 H35 0.950 no .
C36 H36 0.950 no .
C37 H37 0.950 no .
C38 H38 0.950 no .
C39 H39 0.950 no .

loop_
_geom_contact_atom_site_label_1
_geom_contact_atom_site_label_2
_geom_contact_distance
_geom_contact_publ_flag
_geom_contact_site_symmetry_2
Ni1 C4 3.279(3) no .
Ni1 C16 3.456(3) no .
Ni1 C29 3.150(3) no .
Ni1 C39 3.173(3) no .
N1 C4 3.543(4) no .
N1 C22 2.881(4) no .
N1 C25 2.923(4) no .
N2 C10 2.898(4) no .
N2 C13 2.905(4) no .
N2 C16 3.549(4) no .
C1 C5 3.355(4) no .
C1 C9 3.303(4) no .
C1 C10 3.520(4) no .
C1 C13 3.449(4) no .
C1 C17 3.323(4) no .
C1 C21 3.379(4) no .
C1 C22 3.464(4) no .
C1 C25 3.543(4) no .
C2 C4 3.586(4) no .
C2 C17 3.241(4) no .
C2 C21 3.391(4) no .
C2 C22 3.396(4) no .
C3 C5 3.334(4) no .
C3 C9 3.353(4) no .
C3 C10 3.556(4) no .
C3 C13 3.575(4) no .
C3 C16 3.582(4) no .
C4 C7 2.743(4) no .
C4 C12 3.393(6) no .
C4 C15 3.533(5) no .
C5 C8 2.807(4) no .
C6 C9 2.804(5) no .
C6 C11 3.035(6) no .
C6 C12 3.197(6) no .
C8 C14 3.026(5) no .
C8 C15 3.146(6) no .
C16 C19 2.754(4) no .
C16 C23 3.593(5) no .
C16 C24 3.584(5) no .
C16 C26 3.382(5) no .
C17 C20 2.808(4) no .
C18 C21 2.811(4) no .
C18 C23 3.057(5) no .
C18 C24 3.114(5) no .
C20 C26 3.298(5) no .
C20 C27 2.966(4) no .
C28 C31 2.841(4) no .
C28 C35 2.932(4) no .
C29 C32 2.757(4) no .
C30 C33 2.763(5) no .
C33 C34 2.924(4) no .
C33 C35 3.034(4) no .
C34 C37 2.821(5) no .
C35 C38 2.750(5) no .
C36 C39 2.770(5) no .
C41 C42 3.537(10) no 2_655
C51 C51 3.494(12) no 3_655
C12 C20 3.452(5) no 6_655
C14 C14 3.428(5) no 3_666
C19 C28 3.564(4) no 6_645
C19 C33 3.590(4) no 6_645
C20 C12 3.452(5) no 6_645
C23 C41 3.412(7) no .
C28 C19 3.564(4) no 6_655
C33 C19 3.590(4) no 6_655
C40 C44 3.465(8) no .
C41 C23 3.412(7) no .
C41 C44 3.095(9) no .
C42 C44 3.377(10) no .
C44 C40 3.465(8) no .
C44 C41 3.095(9) no .
C44 C42 3.377(10) no .
Ni1 H12C 2.8574 no .
Ni1 H15A 2.8936 no .
Ni1 H23C 3.5828 no .
Ni1 H26C 2.7326 no .
Ni1 H29 2.7466 no .
Ni1 H39 2.8270 no .
N1 H3 3.1199 no .
N1 H10 3.5300 no .
N1 H13 3.4270 no .
N1 H22 2.3739 no .
N1 H25 2.4797 no .
N1 H26C 3.2509 no .
N2 H2 3.1165 no .
N2 H10 2.4100 no .
N2 H12C 3.3418 no .
N2 H13 2.4117 no .
N2 H22 3.2626 no .
N3 H15A 3.1532 no .
N3 H29 2.5969 no .
N3 H33 2.6687 no .
N3 H35 2.6447 no .
N3 H39 2.5979 no .
C1 H2 3.1841 no .
C1 H3 3.1864 no .
C1 H10 2.9618 no .
C1 H12C 3.1800 no .
C1 H13 2.8334 no .
C1 H15A 3.4458 no .
C1 H22 2.7552 no .
C1 H25 3.0587 no .
C1 H26C 3.0614 no .
C2 H10 3.5063 no .
C2 H13 3.4797 no .
C2 H22 2.7768 no .
C2 H24B 3.4164 no .
C2 H25 3.0068 no .
C3 H10 2.8433 no .
C3 H13 2.8976 no .
C3 H22 3.3015 no .
C4 H3 2.8026 no .
C4 H6 3.2467 no .
C4 H8 3.2493 no .
C4 H10 2.5881 no .
C4 H12C 3.1751 no .
C4 H13 2.6024 no .
C4 H15A 3.3859 no .
C4 H29 2.9588 no .
C5 H3 3.4873 no .
C5 H7 3.2722 no .
C5 H11A 2.7123 no .
C5 H11B 2.7659 no .
C5 H11C 3.3673 no .
C5 H12A 3.3247 no .
C5 H12B 2.6899 no .
C5 H12C 2.6332 no .
C5 H29 3.1409 no .
C6 H8 3.2548 no .
C6 H10 3.3116 no .
C6 H11A 3.1928 no .
C6 H11B 2.8050 no .
C6 H12B 2.9604 no .
C6 H12C 3.4685 no .
C6 H29 3.2389 no .
C6 H30 3.3457 no .
C7 H29 3.1977 no .
C7 H30 3.1221 no .
C8 H6 3.2542 no .
C8 H13 3.3183 no .
C8 H14A 2.7567 no .
C8 H14B 3.2369 no .
C8 H15A 3.4060 no .
C8 H15B 2.8973 no .
C8 H29 3.0292 no .
C9 H3 3.5349 no .
C9 H7 3.2645 no .
C9 H14A 2.7230 no .
C9 H14B 2.7027 no .
C9 H14C 3.3557 no .
C9 H15A 2.6764 no .
C9 H15B 2.7213 no .
C9 H15C 3.3489 no .
C9 H29 2.9167 no .
C10 H6 2.6856 no .
C11 H6 2.7861 no .
C11 H12A 2.6968 no .
C11 H12B 2.7377 no .
C11 H12C 3.3568 no .
C12 H6 3.2010 no .
C12 H11A 3.3606 no .
C12 H11B 2.7136 no .
C12 H11C 2.7127 no .
C13 H8 2.6681 no .
C13 H22 3.4971 no .
C14 H8 2.8150 no .
C14 H15A 3.3447 no .
C14 H15B 2.6898 no .
C14 H15C 2.6806 no .
C15 H8 3.0596 no .
C15 H14A 2.6937 no .
C15 H14B 3.3470 no .
C15 H14C 2.6714 no .
C15 H29 3.3786 no .
C16 H2 2.7768 no .
C16 H18 3.2456 no .
C16 H20 3.2530 no .
C16 H22 2.5837 no .
C16 H23C 3.4851 no .
C16 H24B 3.4842 no .
C16 H25 2.6273 no .
C16 H26C 3.1532 no .
C17 H2 3.3897 no .
C17 H19 3.2784 no .
C17 H23A 3.3392 no .
C17 H23B 2.7255 no .
C17 H23C 2.6508 no .
C17 H24A 3.3528 no .
C17 H24B 2.6952 no .
C17 H24C 2.7171 no .
C18 H20 3.2599 no .
C18 H22 3.3234 no .
C18 H23B 2.8106 no .
C18 H23C 3.2527 no .
C18 H24B 3.3757 no .
C18 H24C 2.8462 no .
C20 H18 3.2612 no .
C20 H25 3.3059 no .
C20 H26A 3.0915 no .
C20 H26C 3.5951 no .
C20 H27B 2.7194 no .
C20 H27C 3.0980 no .
C21 H2 3.5449 no .
C21 H19 3.2845 no .
C21 H26A 2.7181 no .
C21 H26B 3.3456 no .
C21 H26C 2.6643 no .
C21 H27A 3.3730 no .
C21 H27B 2.7454 no .
C21 H27C 2.7278 no .
C22 H13 3.5069 no .
C22 H18 2.6710 no .
C23 H18 2.9003 no .
C23 H24A 2.6974 no .
C23 H24B 3.3601 no .
C23 H24C 2.7302 no .
C24 H18 2.9820 no .
C24 H23A 2.7189 no .
C24 H23B 2.7058 no .
C24 H23C 3.3613 no .
C25 H20 2.6913 no .
C26 H20 3.3323 no .
C26 H27A 2.6789 no .
C26 H27B 2.7132 no .
C26 H27C 3.3534 no .
C27 H20 2.6696 no .
C27 H26A 2.7064 no .
C27 H26B 2.6862 no .
C27 H26C 3.3532 no .
C28 H15A 3.5789 no .
C28 H30 3.2880 no .
C28 H32 3.2824 no .
C28 H35 2.6943 no .
C29 H12C 3.3317 no .
C29 H15A 3.3544 no .
C29 H31 3.2827 no .
C29 H33 3.2536 no .
C30 H32 3.2411 no .
C31 H29 3.2720 no .
C31 H33 3.2672 no .
C32 H30 3.2417 no .
C33 H29 3.2533 no .
C33 H31 3.2782 no .
C33 H35 2.7121 no .
C34 H33 2.6705 no .
C34 H36 3.2884 no .
C34 H38 3.2774 no .
C35 H33 2.6602 no .
C35 H37 3.2593 no .
C35 H39 3.2560 no .
C36 H38 3.2421 no .
C37 H35 3.2522 no .
C37 H39 3.2613 no .
C38 H36 3.2429 no .
C39 H35 3.2513 no .
C39 H37 3.2697 no .
H2 H3 2.4866 no .
H2 H22 3.1781 no .
H2 H24B 3.1099 no .
H2 H25 3.3080 no .
H3 H10 3.1601 no .
H3 H13 3.2806 no .
H6 H7 2.3230 no .
H6 H11A 3.0519 no .
H6 H11B 2.2684 no .
H6 H12B 2.7557 no .
H6 H30 3.4715 no .
H7 H8 2.3176 no .
H7 H30 3.1181 no .
H8 H14A 2.2633 no .
H8 H14B 3.1746 no .
H8 H15A 3.5142 no .
H8 H15B 2.5696 no .
H8 H29 3.5331 no .
H10 H11A 2.3484 no .
H10 H11B 2.8451 no .
H10 H11C 2.3208 no .
H10 H12A 2.3523 no .
H10 H12B 2.8581 no .
H10 H12C 2.3480 no .
H10 H25 3.3459 no .
H11A H12A 3.5911 no .
H11B H12A 2.9753 no .
H11B H12B 2.5672 no .
H11C H12A 2.5223 no .
H11C H12B 3.0357 no .
H11C H12C 3.5889 no .
H12A H26B 3.3146 no .
H12B H29 3.5609 no .
H12C H26B 3.5013 no .
H12C H26C 3.1079 no .
H12C H29 3.0442 no .
H13 H14A 2.8614 no .
H13 H14B 2.3606 no .
H13 H14C 2.3538 no .
H13 H15A 2.3765 no .
H13 H15B 2.8704 no .
H13 H15C 2.3597 no .
H13 H22 2.5590 no .
H14A H15A 3.5861 no .
H14A H15B 2.5159 no .
H14A H15C 2.9771 no .
H14B H15B 3.5884 no .
H14B H15C 3.5708 no .
H14C H15A 3.5650 no .
H14C H15B 2.9577 no .
H14C H15C 2.4821 no .
H15A H23C 3.4694 no .
H15A H29 2.7516 no .
H15B H29 3.3673 no .
H15C H23A 3.0860 no .
H15C H23C 3.4965 no .
H18 H19 2.3251 no .
H18 H23B 2.3785 no .
H18 H23C 3.2695 no .
H18 H24B 3.4252 no .
H18 H24C 2.4599 no .
H19 H20 2.3355 no .
H20 H25 3.5844 no .
H20 H26A 2.9402 no .
H20 H27A 3.5760 no .
H20 H27B 2.1392 no .
H20 H27C 2.8842 no .
H22 H23A 2.3359 no .
H22 H23B 2.8573 no .
H22 H23C 2.3665 no .
H22 H24A 2.3584 no .
H22 H24B 2.3535 no .
H22 H24C 2.8616 no .
H23A H24A 2.5293 no .
H23A H24B 3.5975 no .
H23A H24C 3.0359 no .
H23B H24A 2.9671 no .
H23B H24C 2.5507 no .
H23C H24A 3.5941 no .
H25 H26A 2.8630 no .
H25 H26B 2.3515 no .
H25 H26C 2.3643 no .
H25 H27A 2.3549 no .
H25 H27B 2.8616 no .
H25 H27C 2.3568 no .
H26A H27A 2.9707 no .
H26A H27B 2.5449 no .
H26A H39 3.5164 no .
H26B H27A 2.4863 no .
H26B H27B 2.9918 no .
H26B H27C 3.5726 no .
H26C H27A 3.5704 no .
H26C H39 3.0288 no .
H29 H30 2.3228 no .
H30 H31 2.3512 no .
H31 H32 2.3400 no .
H32 H33 2.3163 no .
H33 H35 2.5344 no .
H35 H36 2.3126 no .
H36 H37 2.3475 no .
H37 H38 2.3257 no .
H38 H39 2.3284 no .
Ni1 H19 3.2038 no 6_655
N3 H19 2.7330 no 6_655
C2 H11C 3.1837 no 7_666
C2 H24C 3.5153 no 7_656
C3 H11C 3.1225 no 7_666
C3 H33 3.2560 no 4_565
C4 H36 3.5567 no 4_565
C5 H37 3.2003 no 4_565
C6 H37 3.3149 no 4_565
C7 H31 3.5059 no 2_655
C7 H36 3.4158 no 4_565
C8 H36 3.1578 no 4_565
C9 H36 3.2429 no 4_565
C10 H38 3.4670 no 6_655
C11 H2 3.5771 no 7_666
C11 H24C 3.3161 no 1_565
C11 H37 3.2779 no 4_565
C12 H20 3.2004 no 6_655
C12 H26A 3.2226 no 6_655
C12 H38 3.2136 no 6_655
C12 H39 3.4324 no 6_655
C14 H14A 3.1484 no 3_666
C14 H14B 3.0611 no 3_666
C14 H14C 3.5267 no 3_666
C14 H32 3.4469 no 4_565
C14 H33 3.3114 no 4_565
C14 H35 3.0558 no 2_655
C14 H35 3.3736 no 4_565
C14 H36 3.5413 no 4_565
C15 H15B 3.1331 no 2_655
C16 H24B 3.2422 no 7_656
C17 H2 3.5369 no 7_656
C18 H2 2.9592 no 7_656
C18 H26B 3.3775 no 6_645
C18 H26C 3.5796 no 6_645
C19 H2 3.3442 no 7_656
C19 H12C 3.1772 no 6_645
C19 H24B 3.4831 no 7_656
C19 H26C 3.4091 no 6_645
C20 H12A 3.4410 no 6_645
C20 H12B 3.1765 no 6_645
C20 H12C 3.1697 no 6_645
C20 H24B 3.1423 no 7_656
C21 H24B 3.0291 no 7_656
C24 H2 3.3388 no 7_656
C24 H11B 3.5296 no 1_545
C24 H27C 2.9426 no 7_656
C24 H32 3.4778 no 4_565
C25 H38 3.3812 no 6_655
C26 H12B 3.4101 no 6_645
C26 H18 3.3121 no 6_655
C26 H38 3.2943 no 6_655
C27 H24A 3.4819 no 7_656
C27 H31 3.5614 no 6_645
C27 H37 3.1790 no 6_655
C27 H38 3.5790 no 6_655
C28 H19 2.8555 no 6_655
C28 H20 3.1830 no 6_655
C29 H8 3.3361 no 2_655
C29 H20 3.1774 no 6_655
C30 H7 3.3030 no 2_655
C30 H8 2.9192 no 2_655
C30 H20 3.1764 no 6_655
C30 H27B 3.3463 no 6_655
C31 H7 3.1777 no 2_655
C31 H8 2.9522 no 2_655
C31 H20 3.1979 no 6_655
C31 H27B 2.9878 no 6_655
C31 H27C 3.5983 no 6_655
C32 H8 3.3914 no 2_655
C32 H14B 3.4784 no 4_564
C32 H14C 3.3114 no 4_564
C32 H20 3.1757 no 6_655
C32 H24A 3.3092 no 4_564
C32 H27B 3.5292 no 6_655
C33 H14A 3.5222 no 2_655
C33 H14B 3.1043 no 4_564
C33 H14C 3.5795 no 4_564
C33 H19 3.1006 no 6_655
C33 H20 3.1544 no 6_655
C34 H3 3.0813 no 4_564
C34 H19 3.3928 no 6_655
C35 H3 3.1467 no 4_564
C35 H14A 3.3566 no 2_655
C35 H14B 2.8677 no 4_564
C35 H14C 3.5867 no 2_655
C36 H3 3.0673 no 4_564
C36 H14B 3.0925 no 4_564
C37 H3 2.9118 no 4_564
C37 H11A 3.1141 no 4_564
C37 H27A 2.7924 no 6_645
C38 H3 2.8462 no 4_564
C38 H11A 3.4364 no 4_564
C38 H11C 3.3514 no 6_645
C38 H12A 3.0330 no 6_645
C38 H26B 3.1147 no 6_645
C38 H27A 3.0833 no 6_645
C39 H3 2.9191 no 4_564
C39 H11C 3.5600 no 6_645
C39 H12A 3.0669 no 6_645
C40 H23A 3.4579 no .
C40 H23B 3.4411 no .
C40 H27A 3.5558 no 6_645
C40 H27B 3.3649 no 6_645
C40 H30 3.1990 no 1_545
C40 H31 3.4710 no 1_545
C41 H23A 3.1885 no .
C41 H23B 3.3758 no .
C41 H23C 3.1066 no .
C41 H27A 3.4359 no 6_645
C42 H15C 3.1528 no .
C42 H15C 2.9930 no 2_655
C42 H23A 3.2877 no .
C42 H23C 3.4114 no .
C43 H15C 3.1084 no .
C43 H15C 3.1084 no 2_655
C43 H23A 3.4318 no .
C43 H23A 3.4318 no 2_655
C44 H31 3.4488 no 3_665
C44 H32 3.3803 no 3_665
C44 H36 3.0747 no .
C45 H7 3.5486 no 4_564
C45 H31 3.3242 no 1_545
C45 H31 3.3274 no 3_665
C45 H36 3.2883 no .
C45 H37 3.5625 no .
C46 H7 3.5285 no 4_564
C46 H31 3.1883 no 1_545
C46 H31 3.1677 no 3_665
C47 H23A 3.4072 no 2_655
C48 H7 3.5234 no 2_645
C48 H23A 3.2258 no 2_655
C48 H24A 3.1279 no 2_655
C48 H31 3.5581 no 3_665
C48 H32 3.2489 no 3_665
C49 H7 3.3319 no 1_545
C49 H7 3.3550 no 2_645
C49 H30 3.1359 no 1_545
C51 H6 3.3890 no 4_564
C51 H7 3.2126 no 4_564
C51 H24A 3.3270 no 4_554
C51 H27C 3.1686 no 6_645
C51 H31 3.3318 no 1_545
H2 C11 3.5771 no 7_666
H2 C17 3.5369 no 7_656
H2 C18 2.9592 no 7_656
H2 C19 3.3442 no 7_656
H2 C24 3.3388 no 7_656
H2 H11B 3.4789 no 7_666
H2 H11C 3.0222 no 7_666
H2 H18 2.8376 no 7_656
H2 H19 3.4692 no 7_656
H2 H24B 3.0777 no 7_656
H2 H24C 2.7717 no 7_656
H3 C34 3.0813 no 4_565
H3 C35 3.1467 no 4_565
H3 C36 3.0673 no 4_565
H3 C37 2.9118 no 4_565
H3 C38 2.8462 no 4_565
H3 C39 2.9191 no 4_565
H3 H11C 2.9003 no 7_666
H3 H33 2.8994 no 4_565
H3 H37 3.4059 no 4_565
H3 H38 3.3352 no 4_565
H3 H39 3.4245 no 4_565
H6 C51 3.3890 no 4_565
H6 H23B 3.5673 no 1_565
H6 H37 3.5306 no 4_565
H7 C30 3.3030 no 2_655
H7 C31 3.1777 no 2_655
H7 C45 3.5486 no 4_565
H7 C46 3.5285 no 4_565
H7 C48 3.5234 no 2_665
H7 C49 3.3319 no 1_565
H7 C49 3.3550 no 2_665
H7 C51 3.2126 no 4_565
H7 H30 3.0346 no 2_655
H7 H31 2.8051 no 2_655
H8 C29 3.3361 no 2_655
H8 C30 2.9192 no 2_655
H8 C31 2.9522 no 2_655
H8 C32 3.3914 no 2_655
H8 H30 3.1882 no 2_655
H8 H31 3.2332 no 2_655
H8 H36 3.4621 no 4_565
H10 H11A 3.4593 no 7_666
H10 H11C 3.4910 no 7_666
H10 H38 3.0294 no 6_655
H11A C37 3.1141 no 4_565
H11A C38 3.4364 no 4_565
H11A H10 3.4593 no 7_666
H11A H24C 3.3968 no 1_565
H11A H25 3.0653 no 7_666
H11A H27C 3.5866 no 7_666
H11A H37 2.4458 no 4_565
H11A H38 3.0939 no 4_565
H11B C24 3.5296 no 1_565
H11B H2 3.4789 no 7_666
H11B H18 3.0104 no 1_565
H11B H23B 3.3324 no 1_565
H11B H24C 2.5859 no 1_565
H11B H37 3.5443 no 4_565
H11C C2 3.1837 no 7_666
H11C C3 3.1225 no 7_666
H11C C38 3.3514 no 6_655
H11C C39 3.5600 no 6_655
H11C H2 3.0222 no 7_666
H11C H3 2.9003 no 7_666
H11C H10 3.4910 no 7_666
H11C H18 3.4314 no 1_565
H11C H24C 3.5113 no 1_565
H11C H38 3.0262 no 6_655
H11C H39 3.3868 no 6_655
H12A C20 3.4410 no 6_655
H12A C38 3.0330 no 6_655
H12A C39 3.0669 no 6_655
H12A H20 3.4461 no 6_655
H12A H26A 3.1207 no 6_655
H12A H38 2.4166 no 6_655
H12A H39 2.4851 no 6_655
H12B C20 3.1765 no 6_655
H12B C26 3.4101 no 6_655
H12B H20 2.7573 no 6_655
H12B H26A 2.4774 no 6_655
H12B H27B 3.5395 no 6_655
H12C C19 3.1772 no 6_655
H12C C20 3.1697 no 6_655
H12C H19 2.9441 no 6_655
H12C H20 2.9153 no 6_655
H12C H38 3.5366 no 6_655
H13 H32 3.5509 no 4_565
H13 H33 3.1766 no 4_565
H14A C14 3.1484 no 3_666
H14A C33 3.5222 no 2_655
H14A C35 3.3566 no 2_655
H14A H14A 3.1614 no 3_666
H14A H14B 2.6253 no 3_666
H14A H14C 3.1559 no 3_666
H14A H35 2.4157 no 2_655
H14A H36 3.5848 no 4_565
H14B C14 3.0611 no 3_666
H14B C32 3.4784 no 4_565
H14B C33 3.1043 no 4_565
H14B C35 2.8677 no 4_565
H14B C36 3.0925 no 4_565
H14B H14A 2.6253 no 3_666
H14B H14B 2.9851 no 3_666
H14B H14C 3.0688 no 3_666
H14B H32 3.3168 no 4_565
H14B H33 2.6426 no 4_565
H14B H35 2.4034 no 4_565
H14B H36 2.8304 no 4_565
H14C C14 3.5267 no 3_666
H14C C32 3.3114 no 4_565
H14C C33 3.5795 no 4_565
H14C C35 3.5867 no 2_655
H14C H14A 3.1559 no 3_666
H14C H14B 3.0688 no 3_666
H14C H32 2.7936 no 4_565
H14C H33 3.3142 no 4_565
H14C H35 2.8326 no 2_655
H14C H36 3.3255 no 2_655
H15A H15B 3.1128 no 2_655
H15B C15 3.1331 no 2_655
H15B H15A 3.1128 no 2_655
H15B H15B 2.4648 no 2_655
H15B H15C 3.3778 no 2_655
H15B H35 3.5410 no 2_655
H15C C42 3.1528 no .
H15C C42 2.9930 no 2_655
H15C C43 3.1084 no .
H15C H15B 3.3778 no 2_655
H18 C26 3.3121 no 6_645
H18 H2 2.8376 no 7_656
H18 H11B 3.0104 no 1_545
H18 H11C 3.4314 no 1_545
H18 H26A 3.0055 no 6_645
H18 H26B 3.1271 no 6_645
H18 H26C 3.2491 no 6_645
H19 Ni1 3.2038 no 6_645
H19 N3 2.7330 no 6_645
H19 C28 2.8555 no 6_645
H19 C33 3.1006 no 6_645
H19 C34 3.3928 no 6_645
H19 H2 3.4692 no 7_656
H19 H12C 2.9441 no 6_645
H19 H26B 3.5758 no 6_645
H19 H26C 2.9470 no 6_645
H19 H33 3.1343 no 6_645
H19 H39 3.3167 no 6_645
H20 C12 3.2004 no 6_645
H20 C28 3.1830 no 6_645
H20 C29 3.1774 no 6_645
H20 C30 3.1764 no 6_645
H20 C31 3.1979 no 6_645
H20 C32 3.1757 no 6_645
H20 C33 3.1544 no 6_645
H20 H12A 3.4461 no 6_645
H20 H12B 2.7573 no 6_645
H20 H12C 2.9153 no 6_645
H20 H24B 3.5207 no 7_656
H23A C40 3.4579 no .
H23A C41 3.1885 no .
H23A C42 3.2877 no .
H23A C43 3.4318 no .
H23A C47 3.4072 no 2_655
H23A C48 3.2258 no 2_655
H23B C40 3.4411 no .
H23B C41 3.3758 no .
H23B H6 3.5673 no 1_545
H23B H11B 3.3324 no 1_545
H23B H26A 3.2890 no 6_645
H23B H26B 3.3061 no 6_645
H23C C41 3.1066 no .
H23C C42 3.4114 no .
H23C H26B 3.5842 no 6_645
H24A C27 3.4819 no 7_656
H24A C32 3.3092 no 4_565
H24A C48 3.1279 no 2_655
H24A C51 3.3270 no 4_555
H24A H27C 2.5385 no 7_656
H24A H32 2.6659 no 4_565
H24B C16 3.2422 no 7_656
H24B C19 3.4831 no 7_656
H24B C20 3.1423 no 7_656
H24B C21 3.0291 no 7_656
H24B H2 3.0777 no 7_656
H24B H20 3.5207 no 7_656
H24B H27C 2.9356 no 7_656
H24B H32 3.5502 no 4_565
H24C C2 3.5153 no 7_656
H24C C11 3.3161 no 1_545
H24C H2 2.7717 no 7_656
H24C H11A 3.3968 no 1_545
H24C H11B 2.5859 no 1_545
H24C H11C 3.5113 no 1_545
H24C H27C 2.8642 no 7_656
H25 H11A 3.0653 no 7_666
H25 H37 3.4670 no 6_655
H25 H38 2.8753 no 6_655
H26A C12 3.2226 no 6_645
H26A H12A 3.1207 no 6_645
H26A H12B 2.4774 no 6_645
H26A H18 3.0055 no 6_655
H26A H23B 3.2890 no 6_655
H26B C18 3.3775 no 6_655
H26B C38 3.1147 no 6_655
H26B H18 3.1271 no 6_655
H26B H19 3.5758 no 6_655
H26B H23B 3.3061 no 6_655
H26B H23C 3.5842 no 6_655
H26B H38 2.5546 no 6_655
H26C C18 3.5796 no 6_655
H26C C19 3.4091 no 6_655
H26C H18 3.2491 no 6_655
H26C H19 2.9470 no 6_655
H27A C37 2.7924 no 6_655
H27A C38 3.0833 no 6_655
H27A C40 3.5558 no 6_655
H27A C41 3.4359 no 6_655
H27A H37 2.4065 no 6_655
H27A H38 2.9144 no 6_655
H27B C30 3.3463 no 6_645
H27B C31 2.9878 no 6_645
H27B C32 3.5292 no 6_645
H27B C40 3.3649 no 6_655
H27B H12B 3.5395 no 6_645
H27B H30 3.5014 no 6_645
H27B H31 2.9229 no 6_645
H27C C24 2.9426 no 7_656
H27C C31 3.5983 no 6_645
H27C C51 3.1686 no 6_655
H27C H11A 3.5866 no 7_666
H27C H24A 2.5385 no 7_656
H27C H24B 2.9356 no 7_656
H27C H24C 2.8642 no 7_656
H27C H31 3.4184 no 6_645
H27C H32 3.5614 no 6_645
H27C H37 3.1989 no 6_655
H30 C40 3.1990 no 1_565
H30 C49 3.1359 no 1_565
H30 H7 3.0346 no 2_655
H30 H8 3.1882 no 2_655
H30 H27B 3.5014 no 6_655
H31 C7 3.5059 no 2_655
H31 C27 3.5614 no 6_655
H31 C40 3.4710 no 1_565
H31 C44 3.4488 no 3_665
H31 C45 3.3242 no 1_565
H31 C45 3.3274 no 3_665
H31 C46 3.1883 no 1_565
H31 C46 3.1677 no 3_665
H31 C48 3.5581 no 3_665
H31 C51 3.3318 no 1_565
H31 H7 2.8051 no 2_655
H31 H8 3.2332 no 2_655
H31 H27B 2.9229 no 6_655
H31 H27C 3.4184 no 6_655
H32 C14 3.4469 no 4_564
H32 C24 3.4778 no 4_564
H32 C44 3.3803 no 3_665
H32 C48 3.2489 no 3_665
H32 H13 3.5509 no 4_564
H32 H14B 3.3168 no 4_564
H32 H14C 2.7936 no 4_564
H32 H24A 2.6659 no 4_564
H32 H24B 3.5502 no 4_564
H32 H27C 3.5614 no 6_655
H33 C3 3.2560 no 4_564
H33 C14 3.3114 no 4_564
H33 H3 2.8994 no 4_564
H33 H13 3.1766 no 4_564
H33 H14B 2.6426 no 4_564
H33 H14C 3.3142 no 4_564
H33 H19 3.1343 no 6_655
H35 C14 3.0558 no 2_655
H35 C14 3.3736 no 4_564
H35 H14A 2.4157 no 2_655
H35 H14B 2.4034 no 4_564
H35 H14C 2.8326 no 2_655
H35 H15B 3.5410 no 2_655
H36 C4 3.5567 no 4_564
H36 C7 3.4158 no 4_564
H36 C8 3.1578 no 4_564
H36 C9 3.2429 no 4_564
H36 C14 3.5413 no 4_564
H36 C44 3.0747 no .
H36 C45 3.2883 no .
H36 H8 3.4621 no 4_564
H36 H14A 3.5848 no 4_564
H36 H14B 2.8304 no 4_564
H36 H14C 3.3255 no 2_655
H37 C5 3.2003 no 4_564
H37 C6 3.3149 no 4_564
H37 C11 3.2779 no 4_564
H37 C27 3.1790 no 6_645
H37 C45 3.5625 no .
H37 H3 3.4059 no 4_564
H37 H6 3.5306 no 4_564
H37 H11A 2.4458 no 4_564
H37 H11B 3.5443 no 4_564
H37 H25 3.4670 no 6_645
H37 H27A 2.4065 no 6_645
H37 H27C 3.1989 no 6_645
H38 C10 3.4670 no 6_645
H38 C12 3.2136 no 6_645
H38 C25 3.3812 no 6_645
H38 C26 3.2943 no 6_645
H38 C27 3.5790 no 6_645
H38 H3 3.3352 no 4_564
H38 H10 3.0294 no 6_645
H38 H11A 3.0939 no 4_564
H38 H11C 3.0262 no 6_645
H38 H12A 2.4166 no 6_645
H38 H12C 3.5366 no 6_645
H38 H25 2.8753 no 6_645
H38 H26B 2.5546 no 6_645
H38 H27A 2.9144 no 6_645
H39 C12 3.4324 no 6_645
H39 H3 3.4245 no 4_564
H39 H11C 3.3868 no 6_645
H39 H12A 2.4851 no 6_645
H39 H19 3.3167 no 6_655

loop_
_geom_torsion_atom_site_label_1
_geom_torsion_atom_site_label_2
_geom_torsion_atom_site_label_3
_geom_torsion_atom_site_label_4
_geom_torsion
_geom_torsion_publ_flag
_geom_torsion_site_symmetry_1
_geom_torsion_site_symmetry_3
_geom_torsion_site_symmetry_4
C1 N1 C2 C3 -0.8(3) no . . .
C2 N1 C1 Ni1 -176.5(2) no . . .
C2 N1 C1 N2 1.0(3) no . . .
C1 N1 C16 C17 -89.8(3) no . . .
C1 N1 C16 C21 93.0(3) no . . .
C16 N1 C1 Ni1 -5.0(4) no . . .
C16 N1 C1 N2 172.6(2) no . . .
C2 N1 C16 C17 80.9(3) no . . .
C2 N1 C16 C21 -96.3(3) no . . .
C16 N1 C2 C3 -172.6(2) no . . .
C1 N2 C3 C2 0.4(3) no . . .
C3 N2 C1 Ni1 176.87(19) no . . .
C3 N2 C1 N1 -0.8(3) no . . .
C1 N2 C4 C5 -94.1(3) no . . .
C1 N2 C4 C9 87.1(3) no . . .
C4 N2 C1 Ni1 -1.3(4) no . . .
C4 N2 C1 N1 -179.0(2) no . . .
C3 N2 C4 C5 88.0(3) no . . .
C3 N2 C4 C9 -90.8(3) no . . .
C4 N2 C3 C2 178.5(2) no . . .
Ni1 N3 C28 C29 -24.4(3) no . . .
Ni1 N3 C28 C33 151.32(17) no . . .
Ni1 N3 C34 C35 140.94(19) no . . .
Ni1 N3 C34 C39 -36.4(4) no . . .
C28 N3 C34 C35 -36.6(4) no . . .
C28 N3 C34 C39 146.1(3) no . . .
C34 N3 C28 C29 153.1(3) no . . .
C34 N3 C28 C33 -31.2(4) no . . .
N1 C2 C3 N2 0.3(3) no . . .
N2 C4 C5 C6 -177.5(2) no . . .
N2 C4 C5 C10 7.3(4) no . . .
N2 C4 C9 C8 177.52(19) no . . .
N2 C4 C9 C13 -3.9(4) no . . .
C5 C4 C9 C8 -1.2(4) no . . .
C5 C4 C9 C13 177.4(3) no . . .
C9 C4 C5 C6 1.2(4) no . . .
C9 C4 C5 C10 -174.0(2) no . . .
C4 C5 C6 C7 -0.1(4) no . . .
C4 C5 C10 C11 -137.1(3) no . . .
C4 C5 C10 C12 97.3(3) no . . .
C6 C5 C10 C11 47.8(4) no . . .
C6 C5 C10 C12 -77.7(3) no . . .
C10 C5 C6 C7 175.2(3) no . . .
C5 C6 C7 C8 -1.0(5) no . . .
C6 C7 C8 C9 1.0(5) no . . .
C7 C8 C9 C4 0.1(4) no . . .
C7 C8 C9 C13 -178.6(3) no . . .
C4 C9 C13 C14 128.5(3) no . . .
C4 C9 C13 C15 -109.1(3) no . . .
C8 C9 C13 C14 -52.9(3) no . . .
C8 C9 C13 C15 69.4(3) no . . .
N1 C16 C17 C18 -175.78(18) no . . .
N1 C16 C17 C22 4.9(4) no . . .
N1 C16 C21 C20 175.15(18) no . . .
N1 C16 C21 C25 -7.2(4) no . . .
C17 C16 C21 C20 -1.9(4) no . . .
C17 C16 C21 C25 175.8(2) no . . .
C21 C16 C17 C18 1.3(4) no . . .
C21 C16 C17 C22 -178.1(2) no . . .
C16 C17 C18 C19 0.4(4) no . . .
C16 C17 C22 C23 119.5(3) no . . .
C16 C17 C22 C24 -116.3(3) no . . .
C18 C17 C22 C23 -59.9(3) no . . .
C18 C17 C22 C24 64.4(3) no . . .
C22 C17 C18 C19 179.8(2) no . . .
C17 C18 C19 C20 -1.4(4) no . . .
C18 C19 C20 C21 0.8(4) no . . .
C19 C20 C21 C16 0.8(4) no . . .
C19 C20 C21 C25 -176.9(2) no . . .
C16 C21 C25 C26 -92.3(3) no . . .
C16 C21 C25 C27 144.1(3) no . . .
C20 C21 C25 C26 85.3(3) no . . .
C20 C21 C25 C27 -38.3(4) no . . .
N3 C28 C29 C30 175.5(2) no . . .
N3 C28 C33 C32 -176.7(2) no . . .
C29 C28 C33 C32 -0.9(4) no . . .
C33 C28 C29 C30 -0.5(4) no . . .
C28 C29 C30 C31 1.3(4) no . . .
C29 C30 C31 C32 -0.8(4) no . . .
C30 C31 C32 C33 -0.5(4) no . . .
C31 C32 C33 C28 1.4(5) no . . .
N3 C34 C35 C36 -179.4(3) no . . .
N3 C34 C39 C38 178.3(3) no . . .
C35 C34 C39 C38 0.8(4) no . . .
C39 C34 C35 C36 -2.0(5) no . . .
C34 C35 C36 C37 1.1(5) no . . .
C35 C36 C37 C38 1.0(5) no . . .
C36 C37 C38 C39 -2.2(6) no . . .
C37 C38 C39 C34 1.3(5) no . . .
C41 C40 C47 C41 0.0(3) no . 2_655 .
C41 C40 C47 C42 1.8(4) no . 2_655 .
C41 C40 C47 C43 -3.9(6) no . 2_655 .
C41 C40 C47 C47 141.2(14) no . 2_655 .
C41 C40 C47 C49 162.9(5) no . 2_655 2_655
C41 C40 C47 C49 167.8(5) no . 2_655 .
C47 C40 C41 C42 -2.9(6) no 2_655 . .
C47 C40 C41 C47 -0.0(3) no 2_655 . 2_655
C41 C40 C49 C47 -5.0(8) no . . .
C41 C40 C49 C47 -14.0(6) no . . 2_655
C49 C40 C41 C42 5.8(8) no . . .
C49 C40 C41 C47 8.6(4) no . . 2_655
C47 C40 C49 C47 9.0(4) no 2_655 . .
C47 C40 C49 C47 0.0(4) no 2_655 . 2_655
C49 C40 C47 C41 -167.8(6) no . 2_655 .
C49 C40 C47 C42 -165.9(7) no . 2_655 .
C49 C40 C47 C43 -171.6(9) no . 2_655 .
C49 C40 C47 C47 -26.5(12) no . 2_655 .
C49 C40 C47 C49 -4.8(5) no . 2_655 2_655
C49 C40 C47 C49 -0.0(5) no . 2_655 .
C40 C41 C42 C43 9.3(9) no . . .
C40 C41 C42 C47 2.5(5) no . . 2_655
C40 C41 C47 C40 0.0(2) no . 2_655 .
C40 C41 C47 C42 -177.4(5) no . 2_655 .
C40 C41 C47 C43 177.1(5) no . 2_655 .
C40 C41 C47 C47 -149.6(12) no . 2_655 .
C40 C41 C47 C49 -38.7(11) no . 2_655 2_655
C40 C41 C47 C49 -13.4(5) no . 2_655 .
C42 C41 C47 C40 177.4(5) no . 2_655 .
C42 C41 C47 C42 -0.0(3) no . 2_655 .
C42 C41 C47 C43 -5.5(4) no . 2_655 .
C42 C41 C47 C47 27.9(11) no . 2_655 .
C42 C41 C47 C49 138.7(11) no . 2_655 2_655
C42 C41 C47 C49 164.0(6) no . 2_655 .
C47 C41 C42 C43 6.9(5) no 2_655 . .
C47 C41 C42 C47 -0.00(19) no 2_655 . 2_655
C41 C42 C43 C42 163.3(3) no . . 2_655
C41 C42 C43 C47 -27.5(7) no . . .
C41 C42 C43 C47 -8.0(5) no . . 2_655
C41 C42 C47 C40 -1.8(4) no . 2_655 .
C41 C42 C47 C41 -0.0(3) no . 2_655 .
C41 C42 C47 C43 172.0(5) no . 2_655 .
C41 C42 C47 C47 -166.2(6) no . 2_655 .
C41 C42 C47 C49 -146.2(10) no . 2_655 2_655
C41 C42 C47 C49 -43.0(15) no . 2_655 .
C43 C42 C47 C40 -173.8(4) no . 2_655 .
C43 C42 C47 C41 -172.0(5) no . 2_655 .
C43 C42 C47 C43 0.00(5) no . 2_655 .
C43 C42 C47 C47 21.8(4) no . 2_655 .
C43 C42 C47 C49 41.8(9) no . 2_655 2_655
C43 C42 C47 C49 145.0(16) no . 2_655 .
C47 C42 C43 C42 171.3(5) no 2_655 . 2_655
C47 C42 C43 C47 -19.5(4) no 2_655 . .
C47 C42 C43 C47 0.0(3) no 2_655 . 2_655
C42 C43 C47 C40 -165.6(5) no . . 2_655
C42 C43 C47 C41 -168.3(4) no . . 2_655
C42 C43 C47 C42 -174.0(4) no . . 2_655
C42 C43 C47 C47 28.4(5) no . . 2_655
C42 C43 C47 C49 27.2(6) no . . .
C42 C43 C47 C49 31.7(14) no . . 2_655
C42 C43 C47 C40 8.4(6) no . 2_655 .
C42 C43 C47 C41 5.7(3) no . 2_655 .
C42 C43 C47 C42 0.0(3) no . 2_655 .
C42 C43 C47 C47 -157.5(4) no . 2_655 .
C42 C43 C47 C49 -158.7(5) no . 2_655 2_655
C42 C43 C47 C49 -154.2(12) no . 2_655 .
C42 C43 C47 C40 8.4(6) no 2_655 . 2_655
C42 C43 C47 C41 5.7(3) no 2_655 . 2_655
C42 C43 C47 C42 0.0(3) no 2_655 . 2_655
C42 C43 C47 C47 -157.5(4) no 2_655 . 2_655
C42 C43 C47 C49 -158.7(5) no 2_655 . .
C42 C43 C47 C49 -154.2(12) no 2_655 . 2_655
C42 C43 C47 C40 -165.6(5) no 2_655 2_655 .
C42 C43 C47 C41 -168.3(4) no 2_655 2_655 .
C42 C43 C47 C42 -174.0(4) no 2_655 2_655 .
C42 C43 C47 C47 28.4(5) no 2_655 2_655 .
C42 C43 C47 C49 27.2(6) no 2_655 2_655 2_655
C42 C43 C47 C49 31.7(14) no 2_655 2_655 .
C47 C43 C47 C40 165.9(8) no . 2_655 .
C47 C43 C47 C41 163.2(5) no . 2_655 .
C47 C43 C47 C42 157.5(4) no . 2_655 .
C47 C43 C47 C47 0.0(4) no . 2_655 .
C47 C43 C47 C49 -1.2(4) no . 2_655 2_655
C47 C43 C47 C49 3.3(10) no . 2_655 .
C47 C43 C47 C40 165.9(8) no 2_655 . 2_655
C47 C43 C47 C41 163.2(5) no 2_655 . 2_655
C47 C43 C47 C42 157.5(4) no 2_655 . 2_655
C47 C43 C47 C47 0.0(4) no 2_655 . 2_655
C47 C43 C47 C49 -1.2(4) no 2_655 . .
C47 C43 C47 C49 3.3(10) no 2_655 . 2_655
C45 C44 C46 C45 0.00(19) no . 3_655 .
C45 C44 C46 C46 -9.5(4) no . 3_655 .
C45 C44 C46 C48 179.7(5) no . 3_655 .
C45 C44 C46 C51 -168.4(6) no . 3_655 3_655
C46 C44 C45 C46 13.3(5) no 3_655 . .
C46 C44 C45 C46 0.0(3) no 3_655 . 3_655
C45 C44 C48 C46 -0.3(4) no . . 3_655
C45 C44 C48 C51 -11.6(7) no . . 3_655
C48 C44 C45 C46 13.6(8) no . . .
C48 C44 C45 C46 0.3(4) no . . 3_655
C46 C44 C48 C46 0.0(3) no 3_655 . 3_655
C46 C44 C48 C51 -11.4(4) no 3_655 . 3_655
C48 C44 C46 C45 -179.7(5) no . 3_655 .
C48 C44 C46 C46 170.8(5) no . 3_655 .
C48 C44 C46 C48 0.0(2) no . 3_655 .
C48 C44 C46 C51 11.9(5) no . 3_655 3_655
C44 C45 C46 C45 -14.5(9) no . . 3_655
C44 C45 C46 C46 -14.5(7) no . . 3_655
C44 C45 C46 C48 179.6(6) no . . 3_655
C44 C45 C46 C51 179.8(6) no . . .
C44 C45 C46 C44 0.0(4) no . 3_655 .
C44 C45 C46 C45 168.0(6) no . 3_655 3_655
C44 C45 C46 C46 168.0(5) no . 3_655 .
C44 C45 C46 C48 -0.3(5) no . 3_655 .
C46 C45 C46 C44 -168.0(5) no . 3_655 .
C46 C45 C46 C45 0.0(5) no . 3_655 3_655
C46 C45 C46 C46 0.0(3) no . 3_655 .
C46 C45 C46 C48 -168.3(6) no . 3_655 .
C46 C45 C46 C45 0.0(4) no 3_655 . 3_655
C46 C45 C46 C46 0.0(3) no 3_655 . 3_655
C46 C45 C46 C48 -166.0(8) no 3_655 . 3_655
C46 C45 C46 C51 -165.7(5) no 3_655 . .
C46 C45 C51 C46 0.0(4) no . . .
C46 C45 C51 C48 0.3(7) no . . 3_655
C51 C45 C46 C45 165.7(8) no . . 3_655
C51 C45 C46 C46 165.7(6) no . . 3_655
C51 C45 C46 C48 -0.2(6) no . . 3_655
C51 C45 C46 C51 -0.0(5) no . . .
C46 C45 C51 C46 13.0(5) no 3_655 . .
C46 C45 C51 C48 13.3(11) no 3_655 . 3_655
C51 C45 C46 C44 -179.5(5) no . 3_655 .
C51 C45 C46 C45 -11.5(7) no . 3_655 3_655
C51 C45 C46 C46 -11.5(4) no . 3_655 .
C51 C45 C46 C48 -179.8(5) no . 3_655 .
C44 C46 C46 C44 180(268025) no 3_655 3_655 .
C44 C46 C46 C45 -9.7(4) no 3_655 3_655 3_655
C44 C46 C46 C45 170.3(6) no 3_655 3_655 .
C44 C46 C46 C48 -158.2(13) no 3_655 3_655 .
C44 C46 C46 C51 -31.2(10) no 3_655 3_655 3_655
C44 C46 C48 C44 0.0(3) no 3_655 3_655 3_655
C44 C46 C48 C51 -166.5(5) no 3_655 3_655 .
C44 C46 C51 C45 -167.9(6) no 3_655 . .
C44 C46 C51 C48 12.4(6) no 3_655 . 3_655
C45 C46 C46 C44 9.7(4) no . 3_655 .
C45 C46 C46 C45 180(228338) no . 3_655 3_655
C45 C46 C46 C45 0.0(2) no . 3_655 .
C45 C46 C46 C48 31.5(14) no . 3_655 .
C45 C46 C46 C51 158.5(9) no . 3_655 3_655
C45 C46 C48 C44 166.8(7) no . 3_655 3_655
C45 C46 C48 C51 0.3(5) no . 3_655 .
C45 C46 C51 C45 0.0(2) no . . .
C45 C46 C51 C48 -179.8(6) no . . 3_655
C45 C46 C46 C44 -170.3(5) no 3_655 3_655 .
C45 C46 C46 C45 -0.0(2) no 3_655 3_655 3_655
C45 C46 C46 C45 180(228338) no 3_655 3_655 .
C45 C46 C46 C48 -148.5(15) no 3_655 3_655 .
C45 C46 C46 C51 -21.5(8) no 3_655 3_655 3_655
C45 C46 C48 C44 -0.3(4) no 3_655 3_655 3_655
C45 C46 C48 C51 -166.8(6) no 3_655 3_655 .
C46 C46 C48 C44 25.3(14) no 3_655 3_655 3_655
C46 C46 C48 C51 -141.2(16) no 3_655 3_655 .
C48 C46 C46 C44 158.2(13) no 3_655 3_655 .
C48 C46 C46 C45 -31.5(15) no 3_655 3_655 3_655
C48 C46 C46 C45 148.5(16) no 3_655 3_655 .
C48 C46 C46 C48 -180(259575) no 3_655 3_655 .
C48 C46 C46 C51 -53(2) no 3_655 3_655 3_655
C46 C46 C51 C45 -21.0(10) no 3_655 . .
C46 C46 C51 C48 159.2(10) no 3_655 . 3_655
C51 C46 C46 C44 31.2(12) no . 3_655 .
C51 C46 C46 C45 -158.5(11) no . 3_655 3_655
C51 C46 C46 C45 21.5(10) no . 3_655 .
C51 C46 C46 C48 53(2) no . 3_655 .
C51 C46 C46 C51 180(277877) no . 3_655 3_655
C48 C46 C51 C45 179.8(6) no 3_655 . .
C48 C46 C51 C48 0.0(3) no 3_655 . 3_655
C51 C46 C48 C44 166.5(7) no . 3_655 3_655
C51 C46 C48 C51 0.0(6) no . 3_655 .
C40 C47 C47 C40 55(3) no 2_655 2_655 .
C40 C47 C47 C41 170.9(9) no 2_655 2_655 .
C40 C47 C47 C42 -168.6(14) no 2_655 2_655 .
C40 C47 C47 C43 -152.7(16) no 2_655 2_655 .
C40 C47 C47 C49 25.7(14) no 2_655 2_655 2_655
C40 C47 C47 C49 28.8(17) no 2_655 2_655 .
C40 C47 C49 C40 -178.6(5) no 2_655 . .
C40 C47 C49 C47 -167.9(6) no 2_655 . 2_655
C40 C47 C49 C49 7.2(6) no 2_655 . 2_655
C40 C47 C49 C40 0.00(15) no 2_655 2_655 2_655
C40 C47 C49 C47 -169.8(5) no 2_655 2_655 2_655
C40 C47 C49 C49 -173.2(7) no 2_655 2_655 .
C41 C47 C47 C40 170.9(9) no 2_655 2_655 .
C41 C47 C47 C41 -72.7(18) no 2_655 2_655 .
C41 C47 C47 C42 -52.3(13) no 2_655 2_655 .
C41 C47 C47 C43 -36.4(12) no 2_655 2_655 .
C41 C47 C47 C49 142.1(14) no 2_655 2_655 2_655
C41 C47 C47 C49 145.2(11) no 2_655 2_655 .
C41 C47 C49 C40 -149.9(10) no 2_655 . .
C41 C47 C49 C47 -139.3(13) no 2_655 . 2_655
C41 C47 C49 C49 35.8(13) no 2_655 . 2_655
C41 C47 C49 C40 9.6(5) no 2_655 2_655 2_655
C41 C47 C49 C47 -160.2(7) no 2_655 2_655 2_655
C41 C47 C49 C49 -163.6(5) no 2_655 2_655 .
C42 C47 C47 C40 -168.6(13) no 2_655 2_655 .
C42 C47 C47 C41 -52.3(13) no 2_655 2_655 .
C42 C47 C47 C42 -31.8(6) no 2_655 2_655 .
C42 C47 C47 C43 -15.9(4) no 2_655 2_655 .
C42 C47 C47 C49 162.5(7) no 2_655 2_655 2_655
C42 C47 C47 C49 165.7(5) no 2_655 2_655 .
C42 C47 C49 C40 -38.4(14) no 2_655 . .
C42 C47 C49 C47 -27.8(11) no 2_655 . 2_655
C42 C47 C49 C49 147.4(11) no 2_655 . 2_655
C42 C47 C49 C40 43.0(18) no 2_655 2_655 2_655
C42 C47 C49 C47 -126.8(19) no 2_655 2_655 2_655
C42 C47 C49 C49 -130.2(17) no 2_655 2_655 .
C43 C47 C47 C40 -152.7(16) no . 2_655 .
C43 C47 C47 C41 -36.4(11) no . 2_655 .
C43 C47 C47 C42 -15.9(3) no . 2_655 .
C43 C47 C47 C43 0.0 no . 2_655 .
C43 C47 C47 C49 178.4(5) no . 2_655 2_655
C43 C47 C47 C49 -178.4(5) no . 2_655 .
C43 C47 C49 C40 -9.0(8) no . . .
C43 C47 C49 C47 1.6(5) no . . 2_655
C43 C47 C49 C49 176.7(7) no . . 2_655
C43 C47 C49 C40 166.7(15) no . 2_655 2_655
C43 C47 C49 C47 -3.1(12) no . 2_655 2_655
C43 C47 C49 C49 -6.5(18) no . 2_655 .
C47 C47 C49 C40 -10.6(6) no 2_655 . .
C47 C47 C49 C47 -0.0(5) no 2_655 . 2_655
C47 C47 C49 C49 175.2(9) no 2_655 . 2_655
C49 C47 C47 C40 25.7(14) no . 2_655 .
C49 C47 C47 C41 142.1(14) no . 2_655 .
C49 C47 C47 C42 162.5(8) no . 2_655 .
C49 C47 C47 C43 178.4(7) no . 2_655 .
C49 C47 C47 C49 -3.1(6) no . 2_655 2_655
C49 C47 C47 C49 0.0(5) no . 2_655 .
C47 C47 C49 C40 169.8(6) no 2_655 2_655 2_655
C47 C47 C49 C47 -0.0(3) no 2_655 2_655 2_655
C47 C47 C49 C49 -3.4(7) no 2_655 2_655 .
C49 C47 C47 C40 28.8(17) no 2_655 2_655 .
C49 C47 C47 C41 145.2(12) no 2_655 2_655 .
C49 C47 C47 C42 165.7(6) no 2_655 2_655 .
C49 C47 C47 C43 -178.4(7) no 2_655 2_655 .
C49 C47 C47 C49 0.0(5) no 2_655 2_655 2_655
C49 C47 C47 C49 3.1(6) no 2_655 2_655 .
C49 C47 C49 C40 173.2(8) no . 2_655 2_655
C49 C47 C49 C47 3.4(7) no . 2_655 2_655
C49 C47 C49 C49 -0.0(5) no . 2_655 .
C49 C47 C49 C40 174.2(11) no 2_655 . .
C49 C47 C49 C47 -175.2(10) no 2_655 . 2_655
C49 C47 C49 C49 -0.0(7) no 2_655 . 2_655
C44 C48 C51 C45 14.2(12) no . 3_655 3_655
C44 C48 C51 C46 14.0(7) no . 3_655 3_655
C46 C48 C51 C45 0.3(7) no 3_655 3_655 3_655
C46 C48 C51 C46 -0.0(4) no 3_655 3_655 3_655
C47 C49 C49 C47 -3.8(8) no . 2_655 2_655
C47 C49 C49 C47 -0.0(4) no . 2_655 .
C47 C49 C49 C47 -0.0(4) no 2_655 2_655 2_655
C47 C49 C49 C47 3.8(8) no 2_655 2_655 .
